data_7114680
loop_
_publ_author_name
'Cameron, Thomas M.'
'Abboud, Khalil A.'
'Boncella, James M.'

_publ_section_title
;
 Unusual molybdenum mediated C--N bond activation
;
_journal_issue 13
_journal_name_full 'Chemical Communications'
_journal_page_first 1224
_journal_paper_doi 10.1039/b101894i
_journal_year 2001
_chemical_formula_sum 'C28 H37 Mo N5 Si2'
_chemical_formula_weight 595.75
_chemical_name_systematic
;
?
;
_space_group_IT_number 33
_symmetry_cell_setting orthorhombic
_symmetry_space_group_name_Hall 'P 2c -2n'
_symmetry_space_group_name_H-M 'P n a 21'
_atom_sites_solution_hydrogens geom
_atom_sites_solution_primary direct
_atom_sites_solution_secondary difmap
_audit_creation_method SHELXL-97
_cell_angle_alpha 90.00
_cell_angle_beta 90.00
_cell_angle_gamma 90.00
_cell_formula_units_Z 4
_cell_length_a 15.5947(8)
_cell_length_b 10.3170(5)
_cell_length_c 18.4572(9)
_cell_measurement_temperature 173(2)
_cell_volume 2969.6(3)
_computing_cell_refinement 'Bruker SMART'
_computing_data_collection 'Bruker SMART'
_computing_data_reduction 'Bruker SHELXTL'
_computing_molecular_graphics 'Bruker SHELXTL'
_computing_publication_material 'Bruker SHELXTL'
_computing_structure_refinement 'SHELXL-97 (Sheldrick, 1997)'
_computing_structure_solution 'SHELXS-97 (Sheldrick, 1990)'
_diffrn_ambient_temperature 173(2)
_diffrn_measured_fraction_theta_full 1.000
_diffrn_measured_fraction_theta_max 1.000
_diffrn_measurement_device_type 'CCD area detector'
_diffrn_measurement_method 'phi and omega scans'
_diffrn_radiation_monochromator graphite
_diffrn_radiation_source 'normal-focus sealed tube'
_diffrn_radiation_type MoK\a
_diffrn_radiation_wavelength 0.71073
_diffrn_reflns_av_R_equivalents 0.0272
_diffrn_reflns_av_sigmaI/netI 0.0314
_diffrn_reflns_limit_h_max 14
_diffrn_reflns_limit_h_min -20
_diffrn_reflns_limit_k_max 13
_diffrn_reflns_limit_k_min -12
_diffrn_reflns_limit_l_max 23
_diffrn_reflns_limit_l_min -23
_diffrn_reflns_number 17849
_diffrn_reflns_theta_full 27.49
_diffrn_reflns_theta_max 27.49
_diffrn_reflns_theta_min 2.21
_exptl_absorpt_coefficient_mu 0.547
_exptl_absorpt_correction_T_max 0.9478
_exptl_absorpt_correction_T_min 0.8636
_exptl_absorpt_correction_type integration
_exptl_crystal_colour Brown
_exptl_crystal_density_diffrn 1.333
_exptl_crystal_density_method 'not measured'
_exptl_crystal_description Blocks
_exptl_crystal_F_000 1240
_exptl_crystal_size_max 0.27
_exptl_crystal_size_mid 0.27
_exptl_crystal_size_min 0.09
_refine_diff_density_max 0.231
_refine_diff_density_min -0.222
_refine_diff_density_rms 0.040
_refine_ls_abs_structure_details 'Flack H D (1983), Acta Cryst. A39, 876-881'
_refine_ls_abs_structure_Flack 0.475(18)
_refine_ls_extinction_method none
_refine_ls_goodness_of_fit_ref 0.994
_refine_ls_hydrogen_treatment mixed
_refine_ls_matrix_type full
_refine_ls_number_parameters 332
_refine_ls_number_reflns 6777
_refine_ls_number_restraints 1
_refine_ls_restrained_S_all 0.994
_refine_ls_R_factor_all 0.0247
_refine_ls_R_factor_gt 0.0218
_refine_ls_shift/su_max 0.017
_refine_ls_shift/su_mean 0.001
_refine_ls_structure_factor_coef Fsqd
_refine_ls_weighting_details 'calc w=1/[\s^2^(Fo^2^)+(0.0289P)^2^+0.0000P] where P=(Fo^2^+2Fc^2^)/3'
_refine_ls_weighting_scheme calc
_refine_ls_wR_factor_gt 0.0517
_refine_ls_wR_factor_ref 0.0530
_reflns_number_gt 6305
_reflns_number_total 6777
_reflns_threshold_expression >2sigma(I)
_cod_data_source_file b101894i.txt
_cod_data_source_block 2
_cod_depositor_comments
;
The following automatic conversions were performed:

'_symmetry_cell_setting' value 'Orthorhombic' changed to
'orthorhombic' according to
/usr/data/users/saulius/automatic-downloads/retrospective/RSC/lib/dictionaries/cif_core.dic
dictionary named 'cif_core.dic' version 2.4.2 from
2011-04-26.

'_exptl_absorpt_correction_type' value 'Integration'
changed to 'integration' according to
/usr/data/users/saulius/automatic-downloads/retrospective/RSC/lib/dictionaries/cif_core.dic
dictionary named 'cif_core.dic' version 2.4.2 from 2011-04-26.

Automatic conversion script
Id: cif_fix_values 2281 2013-09-26 08:29:07Z andrius 
;
_cod_original_sg_symbol_H-M Pna2(1)
_cod_database_code 7114680

loop_
_symmetry_equiv_pos_as_xyz
'x, y, z'
'-x, -y, z+1/2'
'x+1/2, -y+1/2, z'
'-x+1/2, y+1/2, z+1/2'

loop_
_atom_site_label
_atom_site_type_symbol
_atom_site_fract_x
_atom_site_fract_y
_atom_site_fract_z
_atom_site_U_iso_or_equiv
_atom_site_adp_type
_atom_site_occupancy
_atom_site_symmetry_multiplicity
_atom_site_calc_flag
_atom_site_refinement_flags
Mo Mo 0.353963(8) 0.278006(12) 0.007509(8) 0.02166(4) Uani 1 1 d .
N1 N 0.27161(9) 0.39283(14) 0.00554(11) 0.0284(3) Uani 1 1 d .
C1 C 0.19342(11) 0.45872(16) 0.00168(15) 0.0305(4) Uani 1 1 d .
C2 C 0.15173(14) 0.4733(2) -0.06441(16) 0.0395(6) Uani 1 1 d .
H2A H 0.1764 0.4395 -0.1075 0.047 Uiso 1 1 calc R
C3 C 0.07346(16) 0.5379(2) -0.0668(2) 0.0558(8) Uani 1 1 d .
H3A H 0.0449 0.5475 -0.1120 0.067 Uiso 1 1 calc R
C4 C 0.03707(15) 0.5875(2) -0.0062(2) 0.0583(9) Uani 1 1 d .
H4A H -0.0172 0.6291 -0.0088 0.070 Uiso 1 1 calc R
C5 C 0.07872(19) 0.5772(3) 0.0586(2) 0.0615(8) Uani 1 1 d .
H5A H 0.0539 0.6141 0.1009 0.074 Uiso 1 1 calc R
C6 C 0.15755(17) 0.5128(3) 0.06352(16) 0.0461(6) Uani 1 1 d .
H6A H 0.1862 0.5061 0.1088 0.055 Uiso 1 1 calc R
N2 N 0.36014(9) 0.16450(16) -0.08534(8) 0.0242(3) Uani 1 1 d .
N3 N 0.31576(10) 0.09956(16) 0.04636(8) 0.0266(3) Uani 1 1 d .
C7 C 0.34115(12) 0.03238(18) -0.07525(11) 0.0261(4) Uani 1 1 d .
C8 C 0.31732(11) -0.00200(18) -0.00371(12) 0.0280(4) Uani 1 1 d .
C9 C 0.29958(11) -0.13278(17) 0.01102(17) 0.0358(4) Uani 1 1 d .
H9A H 0.2841 -0.1576 0.0588 0.043 Uiso 1 1 calc R
C10 C 0.30413(14) -0.2270(2) -0.04288(15) 0.0402(5) Uani 1 1 d .
H10A H 0.2902 -0.3145 -0.0320 0.048 Uiso 1 1 calc R
C11 C 0.32862(15) -0.1933(2) -0.11156(14) 0.0400(5) Uani 1 1 d .
H11A H 0.3326 -0.2578 -0.1482 0.048 Uiso 1 1 calc R
C12 C 0.34772(13) -0.0644(2) -0.12781(13) 0.0341(4) Uani 1 1 d .
H12A H 0.3655 -0.0421 -0.1754 0.041 Uiso 1 1 calc R
Si1 Si 0.36662(4) 0.22486(6) -0.17390(3) 0.03103(12) Uani 1 1 d .
C13 C 0.46725(17) 0.1755(3) -0.22222(14) 0.0514(6) Uani 1 1 d .
H13A H 0.5172 0.2046 -0.1944 0.051 Uiso 1 1 calc R
H13B H 0.4684 0.2153 -0.2704 0.051 Uiso 1 1 calc R
H13C H 0.4687 0.0810 -0.2271 0.051 Uiso 1 1 calc R
C14 C 0.27140(17) 0.1714(3) -0.22891(13) 0.0471(6) Uani 1 1 d .
H14A H 0.2677 0.0765 -0.2284 0.047 Uiso 1 1 calc R
H14B H 0.2779 0.2016 -0.2789 0.047 Uiso 1 1 calc R
H14C H 0.2190 0.2081 -0.2081 0.047 Uiso 1 1 calc R
C15 C 0.36623(17) 0.4060(2) -0.17612(12) 0.0426(5) Uani 1 1 d .
H15A H 0.3241 0.4389 -0.1413 0.043 Uiso 1 1 calc R
H15B H 0.3511 0.4357 -0.2249 0.043 Uiso 1 1 calc R
H15C H 0.4233 0.4385 -0.1633 0.043 Uiso 1 1 calc R
Si2 Si 0.26522(4) 0.07123(6) 0.13033(3) 0.03389(13) Uani 1 1 d .
C16 C 0.24373(19) 0.2217(3) 0.18270(14) 0.0542(7) Uani 1 1 d .
H16A H 0.2974 0.2537 0.2037 0.054 Uiso 1 1 calc R
H16B H 0.2028 0.2029 0.2216 0.054 Uiso 1 1 calc R
H16C H 0.2197 0.2877 0.1504 0.054 Uiso 1 1 calc R
C17 C 0.33378(17) -0.0335(3) 0.19024(16) 0.0566(8) Uani 1 1 d .
H17A H 0.3471 -0.1147 0.1651 0.057 Uiso 1 1 calc R
H17B H 0.3028 -0.0526 0.2352 0.057 Uiso 1 1 calc R
H17C H 0.3872 0.0122 0.2017 0.057 Uiso 1 1 calc R
C18 C 0.15639(15) -0.0024(3) 0.11569(13) 0.0429(6) Uani 1 1 d .
H18A H 0.1210 0.0571 0.0871 0.043 Uiso 1 1 calc R
H18B H 0.1290 -0.0180 0.1627 0.043 Uiso 1 1 calc R
H18C H 0.1625 -0.0847 0.0897 0.043 Uiso 1 1 calc R
N4 N 0.41509(11) 0.31142(16) 0.10868(9) 0.0286(3) Uani 1 1 d .
C19 C 0.40397(14) 0.4211(2) 0.14864(12) 0.0393(5) Uani 1 1 d .
H19A H 0.3692 0.4887 0.1297 0.047 Uiso 1 1 calc R
C20 C 0.44142(17) 0.4372(3) 0.21551(13) 0.0497(6) Uani 1 1 d .
H20A H 0.4315 0.5144 0.2423 0.060 Uiso 1 1 calc R
C21 C 0.49351(17) 0.3410(3) 0.24385(13) 0.0517(6) Uani 1 1 d .
H21A H 0.5180 0.3494 0.2907 0.062 Uiso 1 1 calc R
C22 C 0.50862(17) 0.2342(3) 0.20265(14) 0.0480(6) Uani 1 1 d .
H22A H 0.5458 0.1682 0.2201 0.058 Uiso 1 1 calc R
C23 C 0.47000(14) 0.2211(2) 0.13515(12) 0.0340(4) Uani 1 1 d .
H23A H 0.4824 0.1467 0.1067 0.041 Uiso 1 1 calc R
N5 N 0.46577(10) 0.37990(15) -0.02924(8) 0.0248(3) Uani 1 1 d .
C24 C 0.53776(12) 0.3137(2) -0.04543(11) 0.0293(4) Uani 1 1 d .
H24A H 0.5375 0.2221 -0.0401 0.035 Uiso 1 1 calc R
C25 C 0.61222(13) 0.3732(2) -0.06950(12) 0.0345(4) Uani 1 1 d .
H25A H 0.6616 0.3228 -0.0803 0.041 Uiso 1 1 calc R
C26 C 0.61411(15) 0.5057(2) -0.07758(13) 0.0364(5) Uani 1 1 d .
H26A H 0.6637 0.5482 -0.0956 0.044 Uiso 1 1 calc R
C27 C 0.54155(14) 0.5751(2) -0.05867(12) 0.0375(5) Uani 1 1 d .
H27A H 0.5412 0.6669 -0.0627 0.045 Uiso 1 1 calc R
C28 C 0.46984(13) 0.51079(19) -0.03397(11) 0.0320(4) Uani 1 1 d .
H28A H 0.4213 0.5602 -0.0197 0.038 Uiso 1 1 calc R

loop_
_atom_site_aniso_label
_atom_site_aniso_U_11
_atom_site_aniso_U_22
_atom_site_aniso_U_33
_atom_site_aniso_U_23
_atom_site_aniso_U_13
_atom_site_aniso_U_12
Mo 0.01839(6) 0.02346(7) 0.02311(6) 0.00064(9) 0.00108(7) 0.00119(5)
N1 0.0240(7) 0.0300(7) 0.0311(7) -0.0019(9) 0.0020(9) 0.0014(5)
C1 0.0217(8) 0.0210(7) 0.0487(11) 0.0029(11) 0.0045(10) 0.0004(6)
C2 0.0303(12) 0.0264(11) 0.0617(16) -0.0018(11) -0.0093(10) -0.0002(8)
C3 0.0345(13) 0.0333(13) 0.100(2) 0.0077(14) -0.0270(15) -0.0001(10)
C4 0.0259(10) 0.0316(11) 0.117(3) 0.0103(15) 0.0029(15) 0.0049(8)
C5 0.0454(16) 0.0466(15) 0.093(2) 0.0073(16) 0.0324(16) 0.0133(12)
C6 0.0432(14) 0.0401(14) 0.0552(15) 0.0061(12) 0.0103(12) 0.0107(10)
N2 0.0239(8) 0.0239(7) 0.0247(7) 0.0006(6) 0.0030(6) -0.0024(6)
N3 0.0236(8) 0.0309(8) 0.0251(8) 0.0037(7) 0.0018(6) -0.0008(6)
C7 0.0208(9) 0.0252(9) 0.0323(9) 0.0007(8) -0.0007(7) -0.0002(7)
C8 0.0175(7) 0.0279(8) 0.0388(13) 0.0030(8) -0.0007(8) 0.0016(6)
C9 0.0272(8) 0.0313(9) 0.0489(11) 0.0107(12) 0.0023(12) -0.0012(7)
C10 0.0288(11) 0.0242(10) 0.0677(15) 0.0030(10) -0.0005(11) -0.0012(8)
C11 0.0344(11) 0.0289(11) 0.0568(14) -0.0098(10) -0.0041(11) 0.0013(9)
C12 0.0304(10) 0.0309(11) 0.0410(12) -0.0043(9) -0.0004(9) 0.0018(8)
Si1 0.0343(3) 0.0354(3) 0.0234(3) 0.0020(2) 0.0017(2) -0.0032(2)
C13 0.0503(15) 0.0646(16) 0.0394(12) 0.0001(12) 0.0168(11) -0.0005(13)
C14 0.0542(15) 0.0507(14) 0.0365(11) 0.0020(10) -0.0129(11) -0.0059(12)
C15 0.0591(15) 0.0385(12) 0.0301(11) 0.0127(9) -0.0028(10) -0.0086(10)
Si2 0.0262(3) 0.0492(3) 0.0262(2) 0.0107(2) 0.0006(2) -0.0054(2)
C16 0.0521(16) 0.0739(19) 0.0365(12) -0.0055(12) 0.0178(12) -0.0112(13)
C17 0.0392(14) 0.077(2) 0.0535(16) 0.0337(15) -0.0092(12) -0.0121(13)
C18 0.0300(12) 0.0657(16) 0.0329(11) 0.0060(11) 0.0057(9) -0.0045(10)
N4 0.0235(8) 0.0345(8) 0.0279(8) -0.0004(7) 0.0021(6) -0.0033(6)
C19 0.0349(12) 0.0418(12) 0.0411(12) -0.0115(9) -0.0014(9) 0.0000(9)
C20 0.0469(14) 0.0627(16) 0.0397(12) -0.0203(12) 0.0016(11) -0.0126(12)
C21 0.0506(15) 0.0713(18) 0.0332(11) -0.0036(12) -0.0111(11) -0.0200(13)
C22 0.0418(14) 0.0582(15) 0.0441(13) 0.0111(11) -0.0155(11) -0.0110(11)
C23 0.0280(10) 0.0380(11) 0.0360(10) 0.0029(9) -0.0054(9) -0.0025(8)
N5 0.0221(8) 0.0249(8) 0.0274(8) -0.0020(6) -0.0014(6) 0.0003(6)
C24 0.0236(9) 0.0295(10) 0.0347(10) -0.0003(8) -0.0004(8) 0.0020(7)
C25 0.0214(9) 0.0456(12) 0.0366(11) 0.0006(9) 0.0022(8) 0.0003(9)
C26 0.0268(10) 0.0439(12) 0.0386(12) 0.0074(10) -0.0002(9) -0.0098(10)
C27 0.0399(12) 0.0275(10) 0.0450(12) 0.0038(9) -0.0048(10) -0.0079(9)
C28 0.0279(10) 0.0265(10) 0.0415(11) -0.0005(8) -0.0005(8) 0.0015(8)

loop_
_atom_type_symbol
_atom_type_description
_atom_type_scat_dispersion_real
_atom_type_scat_dispersion_imag
_atom_type_scat_source
C C 0.0033 0.0016 'International Tables Vol C Tables 4.2.6.8 and 6.1.1.4'
H H 0.0000 0.0000 'International Tables Vol C Tables 4.2.6.8 and 6.1.1.4'
N N 0.0061 0.0033 'International Tables Vol C Tables 4.2.6.8 and 6.1.1.4'
Si Si 0.0817 0.0704 'International Tables Vol C Tables 4.2.6.8 and 6.1.1.4'
Mo Mo -1.6832 0.6857 'International Tables Vol C Tables 4.2.6.8 and 6.1.1.4'

loop_
_geom_angle_atom_site_label_1
_geom_angle_atom_site_label_2
_geom_angle_atom_site_label_3
_geom_angle
N1 Mo N3 113.57(7)
N1 Mo N2 113.51(8)
N3 Mo N2 78.30(6)
N1 Mo N4 103.77(8)
N3 Mo N4 88.22(6)
N2 Mo N4 142.70(6)
N1 Mo N5 104.98(7)
N3 Mo N5 141.39(6)
N2 Mo N5 88.72(6)
N4 Mo N5 80.43(6)
C1 N1 Mo 166.35(13)
C6 C1 C2 119.30(19)
C6 C1 N1 120.3(2)
C2 C1 N1 120.4(2)
C1 C2 C3 119.4(3)
C1 C2 H2A 120.3
C3 C2 H2A 120.3
C4 C3 C2 121.4(3)
C4 C3 H3A 119.3
C2 C3 H3A 119.3
C3 C4 C5 119.7(2)
C3 C4 H4A 120.2
C5 C4 H4A 120.2
C4 C5 C6 120.7(3)
C4 C5 H5A 119.6
C6 C5 H5A 119.6
C1 C6 C5 119.4(3)
C1 C6 H6A 120.3
C5 C6 H6A 120.3
C7 N2 Si1 118.68(13)
C7 N2 Mo 115.27(12)
Si1 N2 Mo 124.88(9)
C8 N3 Si2 117.70(13)
C8 N3 Mo 115.73(12)
Si2 N3 Mo 125.62(9)
C12 C7 N2 125.81(18)
C12 C7 C8 119.22(18)
N2 C7 C8 114.90(16)
N3 C8 C9 126.1(2)
N3 C8 C7 115.68(16)
C9 C8 C7 118.2(2)
C10 C9 C8 121.5(3)
C10 C9 H9A 119.3
C8 C9 H9A 119.3
C11 C10 C9 119.9(2)
C11 C10 H10A 120.0
C9 C10 H10A 120.0
C10 C11 C12 120.0(2)
C10 C11 H11A 120.0
C12 C11 H11A 120.0
C7 C12 C11 121.1(2)
C7 C12 H12A 119.5
C11 C12 H12A 119.5
N2 Si1 C15 112.06(9)
N2 Si1 C13 113.30(11)
C15 Si1 C13 105.28(12)
N2 Si1 C14 110.71(10)
C15 Si1 C14 106.19(12)
C13 Si1 C14 108.91(13)
Si1 C13 H13A 109.5
Si1 C13 H13B 109.5
H13A C13 H13B 109.5
Si1 C13 H13C 109.5
H13A C13 H13C 109.5
H13B C13 H13C 109.5
Si1 C14 H14A 109.5
Si1 C14 H14B 109.5
H14A C14 H14B 109.5
Si1 C14 H14C 109.5
H14A C14 H14C 109.5
H14B C14 H14C 109.5
Si1 C15 H15A 109.5
Si1 C15 H15B 109.5
H15A C15 H15B 109.5
Si1 C15 H15C 109.5
H15A C15 H15C 109.5
H15B C15 H15C 109.5
N3 Si2 C16 113.53(10)
N3 Si2 C18 110.15(9)
C16 Si2 C18 104.44(13)
N3 Si2 C17 110.99(11)
C16 Si2 C17 106.05(15)
C18 Si2 C17 111.47(12)
Si2 C16 H16A 109.5
Si2 C16 H16B 109.5
H16A C16 H16B 109.5
Si2 C16 H16C 109.5
H16A C16 H16C 109.5
H16B C16 H16C 109.5
Si2 C17 H17A 109.5
Si2 C17 H17B 109.5
H17A C17 H17B 109.5
Si2 C17 H17C 109.5
H17A C17 H17C 109.5
H17B C17 H17C 109.5
Si2 C18 H18A 109.5
Si2 C18 H18B 109.5
H18A C18 H18B 109.5
Si2 C18 H18C 109.5
H18A C18 H18C 109.5
H18B C18 H18C 109.5
C23 N4 C19 117.13(18)
C23 N4 Mo 119.23(14)
C19 N4 Mo 123.62(14)
N4 C19 C20 122.2(2)
N4 C19 H19A 118.9
C20 C19 H19A 118.9
C19 C20 C21 120.1(2)
C19 C20 H20A 120.0
C21 C20 H20A 120.0
C22 C21 C20 118.1(2)
C22 C21 H21A 120.9
C20 C21 H21A 120.9
C21 C22 C23 120.3(2)
C21 C22 H22A 119.8
C23 C22 H22A 119.8
N4 C23 C22 121.9(2)
N4 C23 H23A 119.0
C22 C23 H23A 119.0
C24 N5 C28 116.87(16)
C24 N5 Mo 119.90(13)
C28 N5 Mo 123.15(13)
N5 C24 C25 122.96(19)
N5 C24 H24A 118.5
C25 C24 H24A 118.5
C26 C25 C24 119.5(2)
C26 C25 H25A 120.2
C24 C25 H25A 120.2
C25 C26 C27 118.0(2)
C25 C26 H26A 121.0
C27 C26 H26A 121.0
C28 C27 C26 119.8(2)
C28 C27 H27A 120.1
C26 C27 H27A 120.1
N5 C28 C27 122.66(19)
N5 C28 H28A 118.7
C27 C28 H28A 118.7

loop_
_geom_bond_atom_site_label_1
_geom_bond_atom_site_label_2
_geom_bond_distance
Mo N1 1.7476(14)
Mo N3 2.0637(16)
Mo N2 2.0779(16)
Mo N4 2.1247(16)
Mo N5 2.1460(16)
N1 C1 1.398(2)
C1 C6 1.388(4)
C1 C2 1.391(4)
C2 C3 1.391(3)
C2 H2A 0.9500
C3 C4 1.355(5)
C3 H3A 0.9500
C4 C5 1.365(5)
C4 H4A 0.9500
C5 C6 1.400(4)
C5 H5A 0.9500
C6 H6A 0.9500
N2 C7 1.407(2)
N2 Si1 1.7520(17)
N3 C8 1.397(3)
N3 Si2 1.7631(16)
C7 C12 1.396(3)
C7 C8 1.417(3)
C8 C9 1.404(2)
C9 C10 1.393(4)
C9 H9A 0.9500
C10 C11 1.369(4)
C10 H10A 0.9500
C11 C12 1.396(3)
C11 H11A 0.9500
C12 H12A 0.9500
Si1 C15 1.870(2)
Si1 C13 1.875(3)
Si1 C14 1.882(2)
C13 H13A 0.9800
C13 H13B 0.9800
C13 H13C 0.9800
C14 H14A 0.9800
C14 H14B 0.9800
C14 H14C 0.9800
C15 H15A 0.9800
C15 H15B 0.9800
C15 H15C 0.9800
Si2 C16 1.859(3)
Si2 C18 1.879(2)
Si2 C17 1.880(3)
C16 H16A 0.9800
C16 H16B 0.9800
C16 H16C 0.9800
C17 H17A 0.9800
C17 H17B 0.9800
C17 H17C 0.9800
C18 H18A 0.9800
C18 H18B 0.9800
C18 H18C 0.9800
N4 C23 1.356(3)
N4 C19 1.362(3)
C19 C20 1.375(3)
C19 H19A 0.9500
C20 C21 1.385(4)
C20 H20A 0.9500
C21 C22 1.359(4)
C21 H21A 0.9500
C22 C23 1.390(3)
C22 H22A 0.9500
C23 H23A 0.9500
N5 C24 1.348(2)
N5 C28 1.355(3)
C24 C25 1.387(3)
C24 H24A 0.9500
C25 C26 1.375(3)
C25 H25A 0.9500
C26 C27 1.384(3)
C26 H26A 0.9500
C27 C28 1.378(3)
C27 H27A 0.9500
C28 H28A 0.9500
